data_7227525
loop_
_publ_author_name
'Hu, Yue-Qiao'
'Zhang, Tao'
'Li, Mu-Qing'
'Wang, Yanyan'
'Zheng, Zhiping'
'Zheng, Yan-Zhen'

_publ_section_title
;
 Copper(i)/(ii)-redox triggered efficient and green rare-earth separation
 using a heterometallic metal--organic framework
;
_journal_issue 5
_journal_name_full 'Green Chem.'
_journal_page_first 1250
_journal_paper_doi 10.1039/C6GC02833K
_journal_volume 19
_journal_year 2017
_chemical_formula_sum 'C48 H72 Cu2 Er2 I2 N14 O23'
_chemical_formula_weight 1928.60
_chemical_name_common 1-Er
_chemical_name_systematic
; 
 ? 
;
_space_group_IT_number 2
_symmetry_cell_setting triclinic
_symmetry_space_group_name_Hall '-P 1'
_symmetry_space_group_name_H-M 'P -1'
_atom_sites_solution_hydrogens geom
_atom_sites_solution_primary direct
_atom_sites_solution_secondary difmap
_audit_creation_method SHELXL-97
_cell_angle_alpha 92.0840(10)
_cell_angle_beta 97.4140(10)
_cell_angle_gamma 116.4500(10)
_cell_formula_units_Z 1
_cell_length_a 11.2006(9)
_cell_length_b 12.5227(10)
_cell_length_c 15.1130(13)
_cell_measurement_reflns_used 9981
_cell_measurement_temperature 150(2)
_cell_measurement_theta_max 24.79
_cell_measurement_theta_min 2.16
_cell_volume 1871.5(3)
_computing_cell_refinement 'Bruker SMART'
_computing_data_collection 'Bruker SMART'
_computing_data_reduction 'Bruker SAINT'
_computing_molecular_graphics 'Bruker SHELXTL'
_computing_publication_material 'Bruker SHELXTL'
_computing_structure_refinement 'SHELXL-97 (Sheldrick, 1997)'
_computing_structure_solution 'SHELXS-97 (Sheldrick, 1990)'
_diffrn_ambient_temperature 150(2)
_diffrn_measured_fraction_theta_full 0.972
_diffrn_measured_fraction_theta_max 0.972
_diffrn_measurement_device_type 'CCD area detector'
_diffrn_measurement_method 'phi and omega scans'
_diffrn_radiation_monochromator graphite
_diffrn_radiation_source 'fine-focus sealed tube'
_diffrn_radiation_type MoK\a
_diffrn_radiation_wavelength 0.71073
_diffrn_reflns_av_R_equivalents 0.0101
_diffrn_reflns_av_sigmaI/netI 0.0134
_diffrn_reflns_limit_h_max 13
_diffrn_reflns_limit_h_min -13
_diffrn_reflns_limit_k_max 10
_diffrn_reflns_limit_k_min -14
_diffrn_reflns_limit_l_max 17
_diffrn_reflns_limit_l_min -17
_diffrn_reflns_number 13597
_diffrn_reflns_theta_full 24.79
_diffrn_reflns_theta_max 24.79
_diffrn_reflns_theta_min 1.37
_exptl_absorpt_coefficient_mu 3.678
_exptl_absorpt_correction_T_max 0.723
_exptl_absorpt_correction_T_min 0.453
_exptl_absorpt_correction_type multi-scan
_exptl_crystal_colour YELLOW
_exptl_crystal_density_diffrn 1.711
_exptl_crystal_density_method 'not measured'
_exptl_crystal_description BLOCK
_exptl_crystal_F_000 942
_exptl_crystal_size_max 0.226
_exptl_crystal_size_mid 0.210
_exptl_crystal_size_min 0.088
_refine_diff_density_max 1.264
_refine_diff_density_min -0.487
_refine_diff_density_rms 0.108
_refine_ls_extinction_method none
_refine_ls_goodness_of_fit_ref 1.047
_refine_ls_hydrogen_treatment mixed
_refine_ls_matrix_type full
_refine_ls_number_parameters 412
_refine_ls_number_reflns 6257
_refine_ls_number_restraints 32
_refine_ls_restrained_S_all 1.076
_refine_ls_R_factor_all 0.0250
_refine_ls_R_factor_gt 0.0228
_refine_ls_shift/su_max 0.001
_refine_ls_shift/su_mean 0.000
_refine_ls_structure_factor_coef Fsqd
_refine_ls_weighting_details 'calc w=1/[\s^2^(Fo^2^)+(0.0375P)^2^+5.7515P] where P=(Fo^2^+2Fc^2^)/3'
_refine_ls_weighting_scheme calc
_refine_ls_wR_factor_gt 0.0722
_refine_ls_wR_factor_ref 0.0740
_reflns_number_gt 5860
_reflns_number_total 6257
_reflns_threshold_expression >2sigma(I)
_cod_data_source_file c6gc02833k2.cif
_cod_data_source_block 7
_cod_depositor_comments 'Adding full bibliography for 7227519--7227529.cif.'
_cod_original_sg_symbol_H-M P-1
_cod_database_code 7227525

loop_
_symmetry_equiv_pos_as_xyz
'x, y, z'
'-x, -y, -z'

loop_
_atom_site_label
_atom_site_type_symbol
_atom_site_fract_x
_atom_site_fract_y
_atom_site_fract_z
_atom_site_U_iso_or_equiv
_atom_site_adp_type
_atom_site_occupancy
_atom_site_symmetry_multiplicity
_atom_site_calc_flag
_atom_site_refinement_flags
Er1 Er 0.208149(18) 0.112704(15) 0.536189(12) 0.02553(7) Uani 1 1 d .
Cu1 Cu 0.01376(6) 0.49799(5) 0.08948(4) 0.03552(14) Uani 1 1 d .
I1 I 0.22515(3) 0.57300(3) 0.00946(2) 0.04211(10) Uani 1 1 d .
O1 O 0.1982(3) -0.0518(3) 0.4498(2) 0.0357(7) Uani 1 1 d .
O2 O -0.0245(3) -0.1249(3) 0.4286(2) 0.0390(7) Uani 1 1 d .
O3 O 0.1085(3) 0.1310(3) 0.3988(2) 0.0359(7) Uani 1 1 d .
O4 O -0.1180(3) 0.0453(3) 0.3767(2) 0.0381(7) Uani 1 1 d .
O5 O 0.3894(3) 0.1848(3) 0.4578(2) 0.0430(8) Uani 1 1 d .
O6 O 0.2744(4) 0.3200(3) 0.5420(3) 0.0516(9) Uani 1 1 d .
O7 O 0.3021(4) 0.2014(4) 0.6919(3) 0.0591(11) Uani 1 1 d .
O8 O 0.4080(4) 0.1215(4) 0.6309(3) 0.0593(10) Uani 1 1 d .
O9 O 0.4780(7) 0.1995(7) 0.7683(4) 0.120(2) Uani 1 1 d .
O10 O 0.5063(8) 0.6063(6) 0.6843(4) 0.129(3) Uani 1 1 d .
N1 N 0.0424(4) -0.3731(4) 0.1921(3) 0.0382(9) Uani 1 1 d .
N2 N 0.0040(4) 0.3587(4) 0.1634(3) 0.0372(9) Uani 1 1 d .
N3 N 0.3980(5) 0.1745(5) 0.6991(3) 0.0577(13) Uani 1 1 d .
N4 N 0.4932(5) 0.1310(4) 0.3596(3) 0.0507(11) Uani 1 1 d .
N5 N 0.2823(6) 0.4768(4) 0.4689(4) 0.0631(14) Uani 1 1 d .
N6 N 0.4852(5) 0.5396(5) 0.8205(4) 0.0642(14) Uani 1 1 d .
C1 C 0.1633(5) -0.2922(5) 0.2338(3) 0.0410(11) Uani 1 1 d .
H1A H 0.2411 -0.2894 0.2131 0.049 Uiso 1 1 calc R
C2 C 0.1818(5) -0.2116(4) 0.3060(3) 0.0396(11) Uani 1 1 d .
H2A H 0.2701 -0.1562 0.3345 0.048 Uiso 1 1 calc R
C3 C 0.0689(4) -0.2135(4) 0.3356(3) 0.0307(9) Uani 1 1 d .
C4 C -0.0565(5) -0.2971(5) 0.2932(4) 0.0450(12) Uani 1 1 d .
H4A H -0.1360 -0.3016 0.3124 0.054 Uiso 1 1 calc R
C5 C -0.0653(5) -0.3745(5) 0.2224(4) 0.0484(13) Uani 1 1 d .
H5A H -0.1526 -0.4317 0.1935 0.058 Uiso 1 1 calc R
C6 C 0.0818(5) -0.1239(4) 0.4106(3) 0.0303(9) Uani 1 1 d .
C7 C 0.1161(5) 0.3541(5) 0.2005(3) 0.0419(11) Uani 1 1 d .
H7A H 0.1993 0.4069 0.1831 0.050 Uiso 1 1 calc R
C8 C 0.1176(5) 0.2772(4) 0.2627(3) 0.0388(11) Uani 1 1 d .
H8A H 0.2002 0.2774 0.2872 0.047 Uiso 1 1 calc R
C9 C -0.0015(5) 0.1997(4) 0.2893(3) 0.0319(9) Uani 1 1 d .
C10 C -0.1187(5) 0.2005(5) 0.2488(4) 0.0521(14) Uani 1 1 d .
H10A H -0.2034 0.1464 0.2635 0.063 Uiso 1 1 calc R
C11 C -0.1119(5) 0.2801(5) 0.1871(4) 0.0544(15) Uani 1 1 d .
H11A H -0.1937 0.2793 0.1599 0.065 Uiso 1 1 calc R
C12 C -0.0049(5) 0.1172(4) 0.3607(3) 0.0311(9) Uani 1 1 d .
C13 C 0.6067(8) 0.1486(8) 0.4274(6) 0.090(3) Uani 1 1 d .
H13A H 0.5926 0.1727 0.4860 0.134 Uiso 1 1 calc R
H13B H 0.6902 0.2115 0.4121 0.134 Uiso 1 1 calc R
H13C H 0.6139 0.0736 0.4298 0.134 Uiso 1 1 calc R
C14 C 0.4960(8) 0.0955(8) 0.2675(5) 0.079(2) Uani 1 1 d .
H14A H 0.4144 0.0871 0.2288 0.118 Uiso 1 1 calc R
H14B H 0.4995 0.0186 0.2644 0.118 Uiso 1 1 calc R
H14C H 0.5760 0.1567 0.2473 0.118 Uiso 1 1 calc R
C15 C 0.3941(5) 0.1493(5) 0.3811(4) 0.0437(12) Uani 1 1 d .
H15A H 0.3207 0.1345 0.3350 0.052 Uiso 1 1 calc R
C16 C 0.1862(13) 0.4906(10) 0.5186(9) 0.154(6) Uani 1 1 d .
H16A H 0.1544 0.4267 0.5582 0.231 Uiso 1 1 calc R
H16B H 0.1092 0.4855 0.4765 0.231 Uiso 1 1 calc R
H16C H 0.2304 0.5688 0.5547 0.231 Uiso 1 1 calc R
C17 C 0.3419(8) 0.5626(6) 0.4050(5) 0.079(2) Uani 1 1 d .
H17A H 0.4031 0.5415 0.3760 0.118 Uiso 1 1 calc R
H17B H 0.3925 0.6435 0.4367 0.118 Uiso 1 1 calc R
H17C H 0.2700 0.5603 0.3593 0.118 Uiso 1 1 calc R
C18 C 0.3163(6) 0.3913(4) 0.4854(4) 0.0495(13) Uani 1 1 d .
H18A H 0.3780 0.3833 0.4513 0.059 Uiso 1 1 calc R
C19 C 0.5653(9) 0.6541(8) 0.8722(6) 0.106(3) Uani 1 1 d .
H19A H 0.5951 0.7170 0.8317 0.159 Uiso 1 1 calc R
H19B H 0.6444 0.6538 0.9082 0.159 Uiso 1 1 calc R
H19C H 0.5110 0.6697 0.9120 0.159 Uiso 1 1 calc R
C20 C 0.4331(8) 0.4368(7) 0.8694(5) 0.0739(19) Uani 1 1 d .
H20A H 0.3804 0.3645 0.8272 0.111 Uiso 1 1 calc R
H20B H 0.3751 0.4459 0.9092 0.111 Uiso 1 1 calc R
H20C H 0.5083 0.4299 0.9051 0.111 Uiso 1 1 calc R
C21 C 0.4623(9) 0.5261(7) 0.7329(5) 0.088(2) Uani 1 1 d .
H21A H 0.4065 0.4472 0.7045 0.105 Uiso 1 1 calc R
N7 N -0.0105(7) 0.8912(5) 0.0923(4) 0.0800(17) Uani 1 1 d D
O11 O 0.1648(11) 1.0416(9) 0.1857(7) 0.175(4) Uani 1 1 d DU
C23 C -0.0279(17) 0.8137(13) 0.0229(9) 0.178(6) Uani 1 1 d U
H23A H 0.0605 0.8245 0.0108 0.268 Uiso 1 1 calc R
H23B H -0.0764 0.8283 -0.0302 0.268 Uiso 1 1 calc R
H23C H -0.0803 0.7316 0.0372 0.268 Uiso 1 1 calc R
C22 C -0.134(2) 0.8776(19) 0.1109(14) 0.247(9) Uani 1 1 d U
H22A H -0.2069 0.8138 0.0686 0.370 Uiso 1 1 calc R
H22B H -0.1395 0.9530 0.1048 0.370 Uiso 1 1 calc R
H22C H -0.1431 0.8563 0.1723 0.370 Uiso 1 1 calc R
O1W O 0.5000 0.0000 0.0000 0.297(11) Uani 1 2 d SU
C24 C 0.1162(13) 0.9621(11) 0.1300(9) 0.187(6) Uani 1 1 d DU
H24A H 0.1813 0.9445 0.1057 0.225 Uiso 1 1 d R

loop_
_atom_site_aniso_label
_atom_site_aniso_U_11
_atom_site_aniso_U_22
_atom_site_aniso_U_33
_atom_site_aniso_U_23
_atom_site_aniso_U_13
_atom_site_aniso_U_12
Er1 0.03040(12) 0.02385(11) 0.02421(11) 0.00283(7) 0.00432(7) 0.01397(8)
Cu1 0.0479(3) 0.0369(3) 0.0278(3) 0.0058(2) 0.0078(2) 0.0240(3)
I1 0.03611(17) 0.0567(2) 0.03516(17) 0.00828(14) 0.00698(13) 0.02194(15)
O1 0.0409(18) 0.0315(16) 0.0358(17) -0.0033(13) 0.0051(14) 0.0183(14)
O2 0.0458(19) 0.0446(19) 0.0393(18) 0.0045(15) 0.0150(15) 0.0297(16)
O3 0.0398(18) 0.0424(18) 0.0299(16) 0.0122(14) 0.0055(13) 0.0220(15)
O4 0.0393(18) 0.0373(17) 0.0347(17) 0.0147(14) 0.0054(14) 0.0142(15)
O5 0.0368(18) 0.0421(19) 0.046(2) 0.0075(16) 0.0144(15) 0.0125(15)
O6 0.072(3) 0.0267(17) 0.052(2) 0.0056(16) 0.0147(19) 0.0182(17)
O7 0.070(3) 0.060(2) 0.052(2) -0.0167(19) -0.0181(19) 0.042(2)
O8 0.053(2) 0.090(3) 0.044(2) 0.002(2) 0.0002(18) 0.043(2)
O9 0.122(5) 0.178(6) 0.070(3) -0.041(4) -0.055(3) 0.099(5)
O10 0.186(7) 0.079(4) 0.090(4) 0.028(3) 0.054(5) 0.022(4)
N1 0.043(2) 0.041(2) 0.034(2) -0.0045(17) 0.0067(17) 0.0217(19)
N2 0.043(2) 0.040(2) 0.034(2) 0.0148(17) 0.0081(17) 0.0225(18)
N3 0.056(3) 0.060(3) 0.047(3) -0.002(2) -0.015(2) 0.025(2)
N4 0.047(3) 0.058(3) 0.056(3) 0.005(2) 0.013(2) 0.030(2)
N5 0.074(3) 0.040(3) 0.077(4) 0.015(2) 0.012(3) 0.027(2)
N6 0.064(3) 0.071(3) 0.054(3) -0.001(3) 0.014(2) 0.027(3)
C1 0.039(3) 0.049(3) 0.041(3) -0.005(2) 0.010(2) 0.025(2)
C2 0.036(3) 0.040(3) 0.041(3) -0.008(2) 0.003(2) 0.017(2)
C3 0.037(2) 0.031(2) 0.029(2) 0.0005(18) 0.0068(18) 0.0189(19)
C4 0.033(3) 0.051(3) 0.049(3) -0.011(2) 0.009(2) 0.019(2)
C5 0.035(3) 0.053(3) 0.049(3) -0.018(2) 0.004(2) 0.015(2)
C6 0.041(3) 0.027(2) 0.028(2) 0.0044(18) 0.0084(19) 0.020(2)
C7 0.038(3) 0.045(3) 0.042(3) 0.020(2) 0.010(2) 0.017(2)
C8 0.034(2) 0.044(3) 0.041(3) 0.017(2) 0.006(2) 0.019(2)
C9 0.040(2) 0.033(2) 0.025(2) 0.0066(18) 0.0050(18) 0.018(2)
C10 0.036(3) 0.062(3) 0.061(3) 0.037(3) 0.015(2) 0.021(3)
C11 0.037(3) 0.068(4) 0.066(4) 0.039(3) 0.011(3) 0.028(3)
C12 0.043(3) 0.029(2) 0.024(2) 0.0051(17) 0.0055(19) 0.019(2)
C13 0.075(5) 0.113(6) 0.097(6) -0.025(5) -0.016(4) 0.067(5)
C14 0.087(5) 0.111(6) 0.063(4) 0.008(4) 0.030(4) 0.062(5)
C15 0.037(3) 0.050(3) 0.047(3) 0.015(2) 0.015(2) 0.020(2)
C16 0.194(12) 0.130(9) 0.239(15) 0.108(10) 0.132(11) 0.131(9)
C17 0.100(5) 0.040(3) 0.086(5) 0.024(3) 0.007(4) 0.022(3)
C18 0.056(3) 0.029(3) 0.055(3) -0.002(2) 0.002(3) 0.014(2)
C19 0.096(6) 0.083(6) 0.107(7) -0.026(5) 0.025(5) 0.013(5)
C20 0.076(5) 0.088(5) 0.065(4) 0.005(4) 0.004(3) 0.046(4)
C21 0.103(6) 0.067(5) 0.068(5) 0.004(4) 0.028(4) 0.014(4)
N7 0.091(5) 0.060(3) 0.069(4) -0.004(3) -0.004(3) 0.022(3)
O11 0.198(7) 0.140(6) 0.171(7) -0.016(5) -0.040(6) 0.084(6)
C23 0.245(11) 0.152(9) 0.142(9) 0.000(7) 0.019(8) 0.098(8)
C22 0.234(12) 0.274(13) 0.259(13) 0.063(9) 0.059(9) 0.132(9)
O1W 0.297(13) 0.313(14) 0.267(13) -0.012(9) 0.073(9) 0.122(9)
C24 0.219(11) 0.157(9) 0.168(10) 0.041(8) -0.017(8) 0.080(8)

loop_
_atom_type_symbol
_atom_type_description
_atom_type_scat_dispersion_real
_atom_type_scat_dispersion_imag
_atom_type_scat_source
C C 0.0033 0.0016 'International Tables Vol C Tables 4.2.6.8 and 6.1.1.4'
H H 0.0000 0.0000 'International Tables Vol C Tables 4.2.6.8 and 6.1.1.4'
N N 0.0061 0.0033 'International Tables Vol C Tables 4.2.6.8 and 6.1.1.4'
O O 0.0106 0.0060 'International Tables Vol C Tables 4.2.6.8 and 6.1.1.4'
Cu Cu 0.3201 1.2651 'International Tables Vol C Tables 4.2.6.8 and 6.1.1.4'
I I -0.4742 1.8119 'International Tables Vol C Tables 4.2.6.8 and 6.1.1.4'
Er Er -0.2586 4.9576 'International Tables Vol C Tables 4.2.6.8 and 6.1.1.4'

loop_
_geom_angle_atom_site_label_1
_geom_angle_atom_site_label_2
_geom_angle_atom_site_label_3
_geom_angle
_geom_angle_site_symmetry_1
_geom_angle_site_symmetry_3
O2 Er1 O3 78.38(11) 2_556 .
O2 Er1 O5 147.88(12) 2_556 .
O3 Er1 O5 78.19(12) . .
O2 Er1 O4 76.99(12) 2_556 2_556
O3 Er1 O4 126.52(11) . 2_556
O5 Er1 O4 135.02(12) . 2_556
O2 Er1 O1 123.81(12) 2_556 .
O3 Er1 O1 79.44(11) . .
O5 Er1 O1 72.45(12) . .
O4 Er1 O1 76.30(12) 2_556 .
O2 Er1 O6 77.32(13) 2_556 .
O3 Er1 O6 77.10(12) . .
O5 Er1 O6 76.27(13) . .
O4 Er1 O6 139.67(12) 2_556 .
O1 Er1 O6 144.00(12) . .
O2 Er1 O7 82.50(13) 2_556 .
O3 Er1 O7 146.18(12) . .
O5 Er1 O7 105.91(14) . .
O4 Er1 O7 74.65(13) 2_556 .
O1 Er1 O7 134.22(12) . .
O6 Er1 O7 71.61(13) . .
O2 Er1 O8 131.39(13) 2_556 .
O3 Er1 O8 148.80(13) . .
O5 Er1 O8 70.82(13) . .
O4 Er1 O8 76.51(13) 2_556 .
O1 Er1 O8 87.79(13) . .
O6 Er1 O8 98.47(15) . .
O7 Er1 O8 51.44(13) . .
O2 Er1 N3 107.10(14) 2_556 .
O3 Er1 N3 159.72(13) . .
O5 Er1 N3 88.47(14) . .
O4 Er1 N3 73.60(13) 2_556 .
O1 Er1 N3 111.23(13) . .
O6 Er1 N3 84.98(14) . .
O7 Er1 N3 25.80(14) . .
O8 Er1 N3 25.64(14) . .
N2 Cu1 N1 100.40(16) . 1_565
N2 Cu1 I1 109.85(11) . .
N1 Cu1 I1 109.84(11) 1_565 .
N2 Cu1 I1 107.51(11) . 2_565
N1 Cu1 I1 109.43(11) 1_565 2_565
I1 Cu1 I1 118.30(2) . 2_565
N2 Cu1 Cu1 128.62(12) . 2_565
N1 Cu1 Cu1 130.93(12) 1_565 2_565
I1 Cu1 Cu1 59.66(2) . 2_565
I1 Cu1 Cu1 58.63(2) 2_565 2_565
Cu1 I1 Cu1 61.70(2) . 2_565
C6 O1 Er1 114.4(3) . .
C6 O2 Er1 176.0(3) . 2_556
C12 O3 Er1 139.2(3) . .
C12 O4 Er1 138.3(3) . 2_556
C15 O5 Er1 128.3(3) . .
C18 O6 Er1 130.8(3) . .
N3 O7 Er1 96.0(3) . .
N3 O8 Er1 96.2(3) . .
C1 N1 C5 117.0(4) . .
C1 N1 Cu1 123.7(3) . 1_545
C5 N1 Cu1 119.2(3) . 1_545
C7 N2 C11 116.6(4) . .
C7 N2 Cu1 121.0(3) . .
C11 N2 Cu1 121.6(3) . .
O9 N3 O8 121.6(6) . .
O9 N3 O7 122.0(6) . .
O8 N3 O7 116.4(4) . .
O9 N3 Er1 179.4(6) . .
O8 N3 Er1 58.2(2) . .
O7 N3 Er1 58.2(2) . .
C15 N4 C13 120.6(5) . .
C15 N4 C14 121.6(5) . .
C13 N4 C14 117.7(5) . .
C18 N5 C16 119.1(6) . .
C18 N5 C17 122.3(6) . .
C16 N5 C17 118.6(6) . .
C21 N6 C20 120.0(6) . .
C21 N6 C19 123.0(7) . .
C20 N6 C19 117.0(6) . .
N1 C1 C2 123.4(4) . .
C3 C2 C1 118.7(4) . .
C4 C3 C2 118.4(4) . .
C4 C3 C6 120.3(4) . .
C2 C3 C6 121.3(4) . .
C3 C4 C5 119.0(5) . .
N1 C5 C4 123.5(5) . .
O2 C6 O1 124.1(4) . .
O2 C6 C3 117.6(4) . .
O1 C6 C3 118.3(4) . .
N2 C7 C8 123.5(4) . .
C7 C8 C9 119.5(4) . .
C8 C9 C10 117.5(4) . .
C8 C9 C12 121.8(4) . .
C10 C9 C12 120.7(4) . .
C11 C10 C9 119.5(5) . .
N2 C11 C10 123.3(5) . .
O4 C12 O3 127.1(4) . .
O4 C12 C9 117.3(4) . .
O3 C12 C9 115.6(4) . .
O5 C15 N4 124.3(5) . .
O6 C18 N5 125.1(6) . .
O10 C21 N6 125.8(8) . .
C24 N7 C23 116.2(12) . .
C24 N7 C22 133.2(13) . .
C23 N7 C22 110.6(12) . .
O11 C24 N7 133.2(16) . .

loop_
_geom_bond_atom_site_label_1
_geom_bond_atom_site_label_2
_geom_bond_distance
_geom_bond_site_symmetry_2
Er1 O2 2.257(3) 2_556
Er1 O3 2.296(3) .
Er1 O5 2.325(3) .
Er1 O4 2.328(3) 2_556
Er1 O1 2.351(3) .
Er1 O6 2.356(3) .
Er1 O7 2.451(4) .
Er1 O8 2.452(4) .
Er1 N3 2.868(4) .
Cu1 N2 2.075(4) .
Cu1 N1 2.084(4) 1_565
Cu1 I1 2.6060(7) .
Cu1 I1 2.6341(7) 2_565
Cu1 Cu1 2.6873(11) 2_565
I1 Cu1 2.6341(7) 2_565
O1 C6 1.256(5) .
O2 C6 1.250(5) .
O2 Er1 2.257(3) 2_556
O3 C12 1.259(5) .
O4 C12 1.246(5) .
O4 Er1 2.328(3) 2_556
O5 C15 1.243(6) .
O6 C18 1.239(6) .
O7 N3 1.255(6) .
O8 N3 1.248(6) .
O9 N3 1.217(6) .
O10 C21 1.223(9) .
N1 C1 1.330(6) .
N1 C5 1.338(6) .
N1 Cu1 2.084(4) 1_545
N2 C7 1.333(6) .
N2 C11 1.338(6) .
N4 C15 1.305(7) .
N4 C13 1.454(8) .
N4 C14 1.455(8) .
N5 C18 1.308(7) .
N5 C16 1.455(11) .
N5 C17 1.462(8) .
N6 C21 1.305(9) .
N6 C20 1.433(9) .
N6 C19 1.437(9) .
C1 C2 1.388(7) .
C2 C3 1.385(7) .
C3 C4 1.374(7) .
C3 C6 1.512(6) .
C4 C5 1.381(7) .
C7 C8 1.374(7) .
C8 C9 1.376(6) .
C9 C10 1.379(7) .
C9 C12 1.513(6) .
C10 C11 1.374(7) .
N7 C24 1.326(9) .
N7 C23 1.336(14) .
N7 C22 1.384(19) .
O11 C24 1.155(9) .
